data_4104507
loop_
_publ_author_name
'Sattler, Aaron'
'Zhu, Guang'
'Parkin, Gerard'

_publ_section_title
;
 Multiple Modes for Coordination of Phenazine to Molybdenum: Ring Fusion
 Promotes Access to \h4-Coordination, Oxidative Addition of Dihydrogen and
 Hydrogenation of Aromatic Nitrogen Compounds
;
_journal_coden_ASTM JACSAT
_journal_issue 22
_journal_name_full 'Journal of the American Chemical Society'
_journal_page_first 7828
_journal_page_last 7838
_journal_paper_doi 10.1021/ja901896x
_journal_volume 131
_journal_year 2009
_chemical_formula_sum 'C23 H39 Mo P3'
_chemical_formula_weight 504.39
_space_group_IT_number 14
_symmetry_cell_setting monoclinic
_symmetry_space_group_name_Hall '-P 2yn'
_symmetry_space_group_name_H-M 'P 1 21/n 1'
_atom_sites_solution_hydrogens geom
_atom_sites_solution_primary direct
_atom_sites_solution_secondary difmap
_audit_creation_method SHELXL-97
_cell_angle_alpha 90.00
_cell_angle_beta 103.3150(10)
_cell_angle_gamma 90.00
_cell_formula_units_Z 4
_cell_length_a 10.1768(7)
_cell_length_b 14.8140(10)
_cell_length_c 16.9546(11)
_cell_measurement_reflns_used 9980
_cell_measurement_temperature 125(2)
_cell_measurement_theta_max 30.44
_cell_measurement_theta_min 2.47
_cell_volume 2487.4(3)
_computing_cell_refinement 'Bruker SMART'
_computing_data_collection 'Bruker SMART'
_computing_data_reduction 'Bruker SAINT'
_computing_molecular_graphics 'Bruker SHELXTL'
_computing_publication_material 'Bruker SHELXTL'
_computing_structure_refinement 'SHELXL-97 (Sheldrick, 1997)'
_computing_structure_solution 'SHELXS-97 (Sheldrick, 1990)'
_diffrn_ambient_temperature 125(2)
_diffrn_measured_fraction_theta_full 0.996
_diffrn_measured_fraction_theta_max 0.996
_diffrn_measurement_device_type 'CCD area detector'
_diffrn_measurement_method 'phi and omega scans'
_diffrn_radiation_monochromator graphite
_diffrn_radiation_source 'fine-focus sealed tube'
_diffrn_radiation_type MoK\a
_diffrn_radiation_wavelength 0.71073
_diffrn_reflns_av_R_equivalents 0.0729
_diffrn_reflns_av_sigmaI/netI 0.0573
_diffrn_reflns_limit_h_max 14
_diffrn_reflns_limit_h_min -14
_diffrn_reflns_limit_k_max 21
_diffrn_reflns_limit_k_min -21
_diffrn_reflns_limit_l_max 24
_diffrn_reflns_limit_l_min -24
_diffrn_reflns_number 39767
_diffrn_reflns_theta_full 30.57
_diffrn_reflns_theta_max 30.57
_diffrn_reflns_theta_min 1.85
_exptl_absorpt_coefficient_mu 0.727
_exptl_absorpt_correction_T_max 0.9856
_exptl_absorpt_correction_T_min 0.9309
_exptl_absorpt_correction_type empirical
_exptl_absorpt_process_details SADABS
_exptl_crystal_colour YELLOW
_exptl_crystal_density_diffrn 1.347
_exptl_crystal_density_method 'not measured'
_exptl_crystal_description PLATE
_exptl_crystal_F_000 1056
_exptl_crystal_size_max 0.10
_exptl_crystal_size_mid 0.08
_exptl_crystal_size_min 0.02
_refine_diff_density_max 0.567
_refine_diff_density_min -0.373
_refine_diff_density_rms 0.098
_refine_ls_extinction_method none
_refine_ls_goodness_of_fit_ref 1.002
_refine_ls_hydrogen_treatment mixed
_refine_ls_matrix_type full
_refine_ls_number_parameters 252
_refine_ls_number_reflns 7603
_refine_ls_number_restraints 0
_refine_ls_restrained_S_all 1.002
_refine_ls_R_factor_all 0.0652
_refine_ls_R_factor_gt 0.0367
_refine_ls_shift/su_max 0.002
_refine_ls_shift/su_mean 0.000
_refine_ls_structure_factor_coef Fsqd
_refine_ls_weighting_details 'calc w=1/[\s^2^(Fo^2^)+(0.0300P)^2^+0.7966P] where P=(Fo^2^+2Fc^2^)/3'
_refine_ls_weighting_scheme calc
_refine_ls_wR_factor_gt 0.0706
_refine_ls_wR_factor_ref 0.0791
_reflns_number_gt 5478
_reflns_number_total 7603
_reflns_threshold_expression >2sigma(I)
_cod_data_source_file ja901896x_si_006.cif
_cod_data_source_block moanhs10
_cod_depositor_comments
;
 Updated bibliographic information.

 Antanas Vaitkus,
 2019-10-09
;
_cod_original_cell_volume 2487.3(3)
_cod_database_code 4104507

loop_
_symmetry_equiv_pos_as_xyz
'x, y, z'
'-x+1/2, y+1/2, -z+1/2'
'-x, -y, -z'
'x-1/2, -y-1/2, z-1/2'

loop_
_atom_site_label
_atom_site_type_symbol
_atom_site_fract_x
_atom_site_fract_y
_atom_site_fract_z
_atom_site_U_iso_or_equiv
_atom_site_adp_type
_atom_site_occupancy
_atom_site_symmetry_multiplicity
_atom_site_calc_flag
_atom_site_refinement_flags
Mo Mo -1.842453(19) -0.744917(12) -0.422240(11) 0.01396(5) Uani 1 1 d .
H2 H -1.863(3) -0.7576(17) -0.5229(16) 0.030(7) Uiso 1 1 d .
H1 H -1.894(3) -0.6501(17) -0.4691(16) 0.030(7) Uiso 1 1 d .
P1 P -1.89086(6) -0.62170(4) -0.33805(4) 0.02068(14) Uani 1 1 d .
P2 P -2.07793(6) -0.76727(4) -0.48914(4) 0.01905(13) Uani 1 1 d .
P3 P -1.64361(6) -0.68200(4) -0.46018(4) 0.01714(12) Uani 1 1 d .
C11 C -2.0272(3) -0.54268(17) -0.37888(16) 0.0297(6) Uani 1 1 d .
H11A H -2.0332 -0.4976 -0.3376 0.045 Uiso 1 1 calc R
H11B H -2.1128 -0.5756 -0.3944 0.045 Uiso 1 1 calc R
H11C H -2.0087 -0.5124 -0.4266 0.045 Uiso 1 1 calc R
C12 C -1.9408(3) -0.65100(19) -0.24357(15) 0.0313(6) Uani 1 1 d .
H12A H -1.9572 -0.5956 -0.2157 0.047 Uiso 1 1 calc R
H12B H -1.8684 -0.6857 -0.2084 0.047 Uiso 1 1 calc R
H12C H -2.0235 -0.6873 -0.2563 0.047 Uiso 1 1 calc R
C13 C -1.7550(3) -0.54108(18) -0.29808(17) 0.0330(6) Uani 1 1 d .
H13A H -1.7877 -0.4953 -0.2655 0.050 Uiso 1 1 calc R
H13B H -1.7265 -0.5117 -0.3432 0.050 Uiso 1 1 calc R
H13C H -1.6781 -0.5731 -0.2642 0.050 Uiso 1 1 calc R
C21 C -2.1636(3) -0.67932(17) -0.55759(15) 0.0255(5) Uani 1 1 d .
H21A H -2.2574 -0.6973 -0.5801 0.038 Uiso 1 1 calc R
H21B H -2.1173 -0.6709 -0.6018 0.038 Uiso 1 1 calc R
H21C H -2.1619 -0.6226 -0.5276 0.038 Uiso 1 1 calc R
C22 C -2.1123(3) -0.86306(18) -0.55908(18) 0.0340(7) Uani 1 1 d .
H22A H -2.2095 -0.8666 -0.5830 0.051 Uiso 1 1 calc R
H22B H -2.0822 -0.9190 -0.5295 0.051 Uiso 1 1 calc R
H22C H -2.0636 -0.8549 -0.6022 0.051 Uiso 1 1 calc R
C23 C -2.1987(3) -0.78818(19) -0.42663(17) 0.0315(6) Uani 1 1 d .
H23A H -2.2892 -0.7959 -0.4616 0.047 Uiso 1 1 calc R
H23B H -2.1989 -0.7368 -0.3902 0.047 Uiso 1 1 calc R
H23C H -2.1729 -0.8431 -0.3945 0.047 Uiso 1 1 calc R
C31 C -1.6725(3) -0.57600(16) -0.51667(16) 0.0250(5) Uani 1 1 d .
H31A H -1.5879 -0.5558 -0.5293 0.038 Uiso 1 1 calc R
H31B H -1.7043 -0.5301 -0.4839 0.038 Uiso 1 1 calc R
H31C H -1.7407 -0.5853 -0.5672 0.038 Uiso 1 1 calc R
C32 C -1.5749(2) -0.75086(16) -0.53053(15) 0.0242(5) Uani 1 1 d .
H32A H -1.4959 -0.7206 -0.5423 0.036 Uiso 1 1 calc R
H32B H -1.6438 -0.7589 -0.5810 0.036 Uiso 1 1 calc R
H32C H -1.5481 -0.8100 -0.5061 0.036 Uiso 1 1 calc R
C33 C -1.4884(2) -0.65318(17) -0.38612(16) 0.0271(6) Uani 1 1 d .
H33A H -1.4221 -0.6291 -0.4143 0.041 Uiso 1 1 calc R
H33B H -1.4519 -0.7074 -0.3557 0.041 Uiso 1 1 calc R
H33C H -1.5081 -0.6076 -0.3486 0.041 Uiso 1 1 calc R
C41 C -1.5965(2) -0.84568(15) -0.30969(13) 0.0171(5) Uani 1 1 d .
C42 C -1.7118(2) -0.79120(16) -0.29792(14) 0.0182(5) Uani 1 1 d .
H42A H -1.6934 -0.7456 -0.2533 0.022 Uiso 1 1 calc R
C43 C -1.8427(2) -0.83409(15) -0.31534(14) 0.0206(5) Uani 1 1 d .
H43A H -1.9083 -0.8260 -0.2802 0.025 Uiso 1 1 calc R
C44 C -1.8707(2) -0.88867(15) -0.38508(15) 0.0204(5) Uani 1 1 d .
H44A H -1.9588 -0.9210 -0.4033 0.024 Uiso 1 1 calc R
C45 C -1.7656(2) -0.89615(14) -0.42782(15) 0.0186(5) Uani 1 1 d .
H45A H -1.7876 -0.9272 -0.4816 0.022 Uiso 1 1 calc R
C46 C -1.6269(2) -0.90352(15) -0.37933(14) 0.0173(5) Uani 1 1 d .
C47 C -1.5287(2) -0.95922(15) -0.39514(14) 0.0190(5) Uani 1 1 d .
H47A H -1.5505 -0.9997 -0.4397 0.023 Uiso 1 1 calc R
C48 C -1.3945(2) -0.95790(16) -0.34630(14) 0.0201(5) Uani 1 1 d .
C49 C -1.2919(3) -1.01541(17) -0.36094(16) 0.0256(5) Uani 1 1 d .
H49A H -1.3125 -1.0569 -0.4048 0.031 Uiso 1 1 calc R
C50 C -1.1635(3) -1.01267(18) -0.31331(17) 0.0303(6) Uani 1 1 d .
H50A H -1.0964 -1.0527 -0.3235 0.036 Uiso 1 1 calc R
C51 C -1.1314(3) -0.95061(18) -0.24952(16) 0.0295(6) Uani 1 1 d .
H51A H -1.0418 -0.9476 -0.2173 0.035 Uiso 1 1 calc R
C52 C -1.2287(2) -0.89403(18) -0.23321(15) 0.0257(5) Uani 1 1 d .
H52A H -1.2054 -0.8520 -0.1899 0.031 Uiso 1 1 calc R
C53 C -1.3626(2) -0.89740(16) -0.27973(14) 0.0196(5) Uani 1 1 d .
C54 C -1.4678(2) -0.84326(16) -0.26148(14) 0.0196(5) Uani 1 1 d .
H54A H -1.4486 -0.8050 -0.2153 0.024 Uiso 1 1 calc R

loop_
_atom_site_aniso_label
_atom_site_aniso_U_11
_atom_site_aniso_U_22
_atom_site_aniso_U_33
_atom_site_aniso_U_23
_atom_site_aniso_U_13
_atom_site_aniso_U_12
Mo 0.01372(9) 0.01314(9) 0.01511(9) -0.00040(8) 0.00351(6) 0.00109(8)
P1 0.0218(3) 0.0195(3) 0.0198(3) -0.0046(2) 0.0028(3) 0.0055(2)
P2 0.0159(3) 0.0177(3) 0.0227(3) 0.0009(2) 0.0027(2) 0.0003(2)
P3 0.0165(3) 0.0145(3) 0.0204(3) 0.0012(2) 0.0042(2) -0.0001(2)
C11 0.0333(15) 0.0244(13) 0.0295(14) -0.0054(11) 0.0032(12) 0.0121(11)
C12 0.0374(16) 0.0358(15) 0.0216(13) -0.0053(11) 0.0089(12) 0.0133(12)
C13 0.0337(15) 0.0270(14) 0.0353(16) -0.0145(12) 0.0016(12) 0.0002(11)
C21 0.0252(13) 0.0243(13) 0.0228(13) 0.0019(10) -0.0031(10) 0.0006(10)
C22 0.0291(15) 0.0251(14) 0.0408(17) -0.0094(12) -0.0061(12) -0.0017(11)
C23 0.0179(13) 0.0394(15) 0.0378(16) 0.0133(13) 0.0073(11) 0.0026(11)
C31 0.0277(14) 0.0208(12) 0.0279(14) 0.0057(10) 0.0092(11) 0.0005(10)
C32 0.0236(12) 0.0219(12) 0.0306(13) 0.0032(11) 0.0131(10) 0.0025(11)
C33 0.0208(13) 0.0262(13) 0.0322(14) 0.0010(11) 0.0021(11) -0.0055(10)
C41 0.0185(11) 0.0171(11) 0.0166(11) 0.0026(9) 0.0062(9) 0.0040(9)
C42 0.0200(12) 0.0200(11) 0.0151(11) -0.0003(9) 0.0049(9) 0.0051(9)
C43 0.0214(12) 0.0207(12) 0.0218(12) 0.0063(9) 0.0094(10) 0.0069(9)
C44 0.0178(12) 0.0142(11) 0.0300(13) 0.0048(9) 0.0072(10) 0.0015(9)
C45 0.0193(12) 0.0128(10) 0.0241(12) -0.0007(9) 0.0060(10) 0.0005(9)
C46 0.0187(12) 0.0144(10) 0.0206(12) 0.0038(9) 0.0084(9) 0.0012(9)
C47 0.0220(12) 0.0148(11) 0.0215(12) 0.0024(9) 0.0080(10) 0.0010(9)
C48 0.0202(12) 0.0198(11) 0.0228(12) 0.0073(9) 0.0103(10) 0.0044(9)
C49 0.0272(14) 0.0233(13) 0.0297(14) 0.0063(10) 0.0133(11) 0.0077(10)
C50 0.0243(14) 0.0322(14) 0.0379(16) 0.0118(12) 0.0142(12) 0.0132(11)
C51 0.0179(13) 0.0385(15) 0.0310(15) 0.0151(12) 0.0031(11) 0.0059(11)
C52 0.0208(13) 0.0332(14) 0.0219(13) 0.0079(11) 0.0024(10) 0.0030(11)
C53 0.0205(12) 0.0213(11) 0.0184(11) 0.0091(9) 0.0074(9) 0.0021(9)
C54 0.0239(12) 0.0198(11) 0.0148(11) 0.0026(9) 0.0040(9) 0.0031(9)

loop_
_atom_type_symbol
_atom_type_description
_atom_type_scat_dispersion_real
_atom_type_scat_dispersion_imag
_atom_type_scat_source
C C 0.0033 0.0016 'International Tables Vol C Tables 4.2.6.8 and 6.1.1.4'
H H 0.0000 0.0000 'International Tables Vol C Tables 4.2.6.8 and 6.1.1.4'
P P 0.1023 0.0942 'International Tables Vol C Tables 4.2.6.8 and 6.1.1.4'
Mo Mo -1.6832 0.6857 'International Tables Vol C Tables 4.2.6.8 and 6.1.1.4'

loop_
_geom_angle_atom_site_label_1
_geom_angle_atom_site_label_2
_geom_angle_atom_site_label_3
_geom_angle
H1 Mo H2 69.7(12)
H1 Mo C43 146.7(9)
H2 Mo C43 137.0(9)
H1 Mo C44 153.6(9)
H2 Mo C44 100.6(9)
C43 Mo C44 36.41(9)
H1 Mo C42 138.2(9)
H2 Mo C42 143.1(9)
C43 Mo C42 36.81(8)
C44 Mo C42 63.34(9)
H1 Mo C45 149.1(9)
H2 Mo C45 79.6(9)
C43 Mo C45 62.59(8)
C44 Mo C45 35.72(8)
C42 Mo C45 68.52(8)
H1 Mo P2 73.6(9)
H2 Mo P2 68.5(9)
C43 Mo P2 96.47(7)
C44 Mo P2 79.98(6)
C42 Mo P2 132.96(6)
C45 Mo P2 98.68(6)
H1 Mo P1 63.6(9)
H2 Mo P1 133.2(9)
C43 Mo P1 85.98(6)
C44 Mo P1 119.15(6)
C42 Mo P1 80.80(6)
C45 Mo P1 147.19(6)
P2 Mo P1 93.72(2)
H1 Mo P3 74.9(9)
H2 Mo P3 72.0(9)
C43 Mo P3 126.30(6)
C44 Mo P3 126.83(6)
C42 Mo P3 90.91(6)
C45 Mo P3 92.81(6)
P2 Mo P3 135.83(2)
P1 Mo P3 99.20(2)
C11 P1 C13 99.50(13)
C11 P1 C12 98.23(12)
C13 P1 C12 99.67(13)
C11 P1 Mo 119.79(9)
C13 P1 Mo 117.85(9)
C12 P1 Mo 117.83(9)
C23 P2 C21 101.74(12)
C23 P2 C22 101.00(14)
C21 P2 C22 98.58(13)
C23 P2 Mo 118.46(9)
C21 P2 Mo 118.36(9)
C22 P2 Mo 115.43(9)
C32 P3 C31 100.21(12)
C32 P3 C33 100.30(12)
C31 P3 C33 99.70(12)
C32 P3 Mo 115.06(8)
C31 P3 Mo 114.99(9)
C33 P3 Mo 123.02(9)
C54 C41 C46 120.0(2)
C54 C41 C42 125.7(2)
C46 C41 C42 114.2(2)
C43 C42 C41 117.2(2)
C43 C42 Mo 68.64(13)
C41 C42 Mo 110.23(15)
C44 C43 C42 115.1(2)
C44 C43 Mo 72.37(13)
C42 C43 Mo 74.55(13)
C43 C44 C45 116.1(2)
C43 C44 Mo 71.22(13)
C45 C44 Mo 76.88(13)
C44 C45 C46 117.3(2)
C44 C45 Mo 67.40(12)
C46 C45 Mo 109.30(15)
C47 C46 C41 119.5(2)
C47 C46 C45 126.0(2)
C41 C46 C45 114.5(2)
C46 C47 C48 121.5(2)
C49 C48 C53 118.5(2)
C49 C48 C47 122.5(2)
C53 C48 C47 118.9(2)
C50 C49 C48 121.5(3)
C49 C50 C51 119.8(2)
C52 C51 C50 120.4(2)
C51 C52 C53 121.0(3)
C52 C53 C48 118.8(2)
C52 C53 C54 122.4(2)
C48 C53 C54 118.8(2)
C41 C54 C53 121.0(2)

loop_
_geom_bond_atom_site_label_1
_geom_bond_atom_site_label_2
_geom_bond_distance
Mo H1 1.64(3)
Mo H2 1.68(3)
Mo C43 2.243(2)
Mo C44 2.258(2)
Mo C42 2.322(2)
Mo C45 2.382(2)
Mo P2 2.4263(7)
Mo P1 2.4364(6)
Mo P3 2.4447(6)
P1 C11 1.825(3)
P1 C13 1.835(3)
P1 C12 1.841(3)
P2 C23 1.825(3)
P2 C21 1.827(2)
P2 C22 1.831(3)
P3 C32 1.827(2)
P3 C31 1.828(2)
P3 C33 1.828(2)
C41 C54 1.375(3)
C41 C46 1.434(3)
C41 C42 1.476(3)
C42 C43 1.443(3)
C43 C44 1.406(3)
C44 C45 1.428(3)
C45 C46 1.465(3)
C46 C47 1.370(3)
C47 C48 1.425(3)
C48 C49 1.413(3)
C48 C53 1.419(3)
C49 C50 1.369(4)
C50 C51 1.400(4)
C51 C52 1.373(4)
C52 C53 1.410(3)
C53 C54 1.427(3)
